data_7024992
loop_
_publ_author_name
'Mason, Kevin'
'Gass, Ian A.'
'Parsons, Simon'
'Collins, Anna'
'White, Fraser J.'
'Slawin, Alexandra M. Z.'
'Brechin, Euan K.'
'Tasker, Peter A.'

_publ_section_title
;
 Building Fe(III) clusters with derivatised salicylaldoximes.
;
_journal_issue 10
_journal_name_full 'Dalton transactions (Cambridge, England : 2003)'
_journal_page_first 2727
_journal_page_last 2734
_journal_paper_doi 10.1039/b924143d
_journal_volume 39
_journal_year 2010
_chemical_compound_source 'Kevin Mason'
_chemical_formula_moiety 'C42 H36 Br2 Fe3 N5 O6, C4 H10 O'
_chemical_formula_sum 'C46 H46 Br2 Fe3 N5 O7'
_chemical_formula_weight 1108.25
_chemical_name_systematic
;
?
;
_space_group_IT_number 14
_symmetry_cell_setting monoclinic
_symmetry_space_group_name_Hall '-P 2ybc'
_symmetry_space_group_name_H-M 'P 1 21/c 1'
_atom_sites_solution_hydrogens geom
_atom_sites_solution_primary direct
_atom_sites_solution_secondary difmap
_audit_creation_method SHELXL-97
_cell_angle_alpha 90.00
_cell_angle_beta 98.945(2)
_cell_angle_gamma 90.00
_cell_formula_units_Z 4
_cell_length_a 14.6095(5)
_cell_length_b 18.2293(6)
_cell_length_c 18.2766(6)
_cell_measurement_reflns_used 8117
_cell_measurement_temperature 150(2)
_cell_measurement_theta_max 26.32
_cell_measurement_theta_min 2.2375
_cell_volume 4808.2(3)
_computing_cell_refinement Saint
_computing_data_reduction Saint
_computing_molecular_graphics Shelxp
_computing_publication_material 'Platon, encifer'
_computing_structure_refinement 'SHELXL-97 (Sheldrick, 2008)'
_computing_structure_solution 'Shelxs Sheldrick'
_diffrn_ambient_temperature 150(2)
_diffrn_measured_fraction_theta_full 0.996
_diffrn_measured_fraction_theta_max 0.996
_diffrn_measurement_device_type 'Bruker Smart Apex CCD'
_diffrn_measurement_method 'Phi and Omega scans'
_diffrn_radiation_monochromator graphite
_diffrn_radiation_source 'fine-focus sealed tube'
_diffrn_radiation_type MoK\a
_diffrn_radiation_wavelength 0.71073
_diffrn_reflns_av_R_equivalents 0.0412
_diffrn_reflns_av_sigmaI/netI 0.0426
_diffrn_reflns_limit_h_max 18
_diffrn_reflns_limit_h_min -15
_diffrn_reflns_limit_k_max 18
_diffrn_reflns_limit_k_min -22
_diffrn_reflns_limit_l_max 22
_diffrn_reflns_limit_l_min -22
_diffrn_reflns_number 41924
_diffrn_reflns_theta_full 26.42
_diffrn_reflns_theta_max 26.42
_diffrn_reflns_theta_min 1.41
_exptl_absorpt_coefficient_mu 2.608
_exptl_absorpt_correction_T_max 0.4325
_exptl_absorpt_correction_T_min 0.3098
_exptl_absorpt_correction_type multi-scan
_exptl_absorpt_process_details 'SADABS 2007/2'
_exptl_crystal_colour black
_exptl_crystal_density_diffrn 1.531
_exptl_crystal_density_method 'not measured'
_exptl_crystal_description block
_exptl_crystal_F_000 2244
_exptl_crystal_recrystallization_method 'Diffusion of Et2O into MeOH/Py solution'
_exptl_crystal_size_max 0.66
_exptl_crystal_size_mid 0.37
_exptl_crystal_size_min 0.32
_refine_diff_density_max 0.721
_refine_diff_density_min -0.697
_refine_diff_density_rms 0.082
_refine_ls_extinction_method none
_refine_ls_goodness_of_fit_ref 1.030
_refine_ls_hydrogen_treatment constr
_refine_ls_matrix_type full
_refine_ls_number_parameters 554
_refine_ls_number_reflns 9844
_refine_ls_number_restraints 0
_refine_ls_restrained_S_all 1.030
_refine_ls_R_factor_all 0.0653
_refine_ls_R_factor_gt 0.0421
_refine_ls_shift/su_max 0.001
_refine_ls_shift/su_mean 0.000
_refine_ls_structure_factor_coef Fsqd
_refine_ls_weighting_details 'calc w=1/[\s^2^(Fo^2^)+(0.0505P)^2^+2.2788P] where P=(Fo^2^+2Fc^2^)/3'
_refine_ls_weighting_scheme calc
_refine_ls_wR_factor_gt 0.0970
_refine_ls_wR_factor_ref 0.1073
_reflns_number_gt 7249
_reflns_number_total 9844
_reflns_threshold_expression >2sigma(I)
_cod_data_source_file b924143d.txt
_cod_data_source_block pt9016
_cod_original_sg_symbol_H-M 'P 21/c'
_cod_database_code 7024992

loop_
_symmetry_equiv_pos_as_xyz
'x, y, z'
'-x, y+1/2, -z+1/2'
'-x, -y, -z'
'x, -y-1/2, z-1/2'

loop_
_atom_site_label
_atom_site_type_symbol
_atom_site_fract_x
_atom_site_fract_y
_atom_site_fract_z
_atom_site_U_iso_or_equiv
_atom_site_adp_type
_atom_site_occupancy
_atom_site_symmetry_multiplicity
_atom_site_calc_flag
_atom_site_refinement_flags
_atom_site_disorder_assembly
_atom_site_disorder_group
Fe1 Fe 0.12299(3) 0.83994(2) 0.21997(2) 0.02978(12) Uani 1 1 d . . .
Fe2 Fe 0.33097(3) 0.84901(2) 0.25288(2) 0.02879(12) Uani 1 1 d . . .
Fe3 Fe 0.23737(3) 0.67927(2) 0.23823(2) 0.02574(11) Uani 1 1 d . . .
Br1 Br 0.04413(3) 0.85145(2) 0.323431(19) 0.04693(12) Uani 1 1 d . . .
Br2 Br 0.41214(3) 0.86005(2) 0.150538(18) 0.04106(11) Uani 1 1 d . . .
O123 O 0.23049(14) 0.78103(12) 0.23947(11) 0.0321(5) Uani 1 1 d . . .
O1A O 0.05562(15) 0.88770(12) 0.13818(12) 0.0375(5) Uani 1 1 d . . .
C1A C -0.0290(2) 0.87316(18) 0.10360(18) 0.0363(8) Uani 1 1 d . . .
C2A C -0.0657(2) 0.80136(19) 0.09616(18) 0.0360(8) Uani 1 1 d . . .
C3A C -0.1559(2) 0.7925(2) 0.0583(2) 0.0524(10) Uani 1 1 d . . .
H3A H -0.1813 0.7445 0.0521 0.063 Uiso 1 1 calc R . .
C4A C -0.2093(3) 0.8515(2) 0.0299(3) 0.0691(14) Uani 1 1 d . . .
H4A H -0.2712 0.8442 0.0061 0.083 Uiso 1 1 calc R . .
C5A C -0.1716(3) 0.9211(2) 0.0364(2) 0.0666(13) Uani 1 1 d . . .
H5A H -0.2074 0.9618 0.0159 0.080 Uiso 1 1 calc R . .
C6A C -0.0830(3) 0.9320(2) 0.0720(2) 0.0518(10) Uani 1 1 d . . .
H6A H -0.0578 0.9802 0.0754 0.062 Uiso 1 1 calc R . .
C21A C -0.0126(2) 0.73560(17) 0.12305(16) 0.0300(7) Uani 1 1 d . . .
N22A N 0.06083(17) 0.74100(14) 0.17350(13) 0.0297(6) Uani 1 1 d . . .
O23A O 0.10536(14) 0.67665(11) 0.19431(11) 0.0288(5) Uani 1 1 d . . .
C24A C -0.0444(2) 0.66337(18) 0.09083(18) 0.0327(7) Uani 1 1 d . . .
C25A C -0.0469(2) 0.65154(19) 0.01538(19) 0.0398(8) Uani 1 1 d . . .
H25A H -0.0274 0.6894 -0.0145 0.048 Uiso 1 1 calc R . .
C26A C -0.0773(2) 0.5856(2) -0.0167(2) 0.0498(10) Uani 1 1 d . . .
H26A H -0.0769 0.5777 -0.0680 0.060 Uiso 1 1 calc R . .
C27A C -0.1081(2) 0.5319(2) 0.0255(2) 0.0528(10) Uani 1 1 d . . .
H27A H -0.1310 0.4871 0.0031 0.063 Uiso 1 1 calc R . .
C28A C -0.1061(3) 0.5423(2) 0.1004(2) 0.0557(11) Uani 1 1 d . . .
H28A H -0.1269 0.5045 0.1296 0.067 Uiso 1 1 calc R . .
C29A C -0.0741(2) 0.6074(2) 0.1331(2) 0.0441(9) Uani 1 1 d . . .
H29A H -0.0724 0.6141 0.1848 0.053 Uiso 1 1 calc R . .
O1B O 0.39425(15) 0.90417(12) 0.33127(11) 0.0360(5) Uani 1 1 d . . .
C1B C 0.4791(2) 0.89501(18) 0.36914(17) 0.0343(8) Uani 1 1 d . . .
C2B C 0.5222(2) 0.82619(17) 0.38004(16) 0.0315(7) Uani 1 1 d . . .
C3B C 0.6119(2) 0.8231(2) 0.4202(2) 0.0441(9) Uani 1 1 d . . .
H3B H 0.6421 0.7769 0.4277 0.053 Uiso 1 1 calc R . .
C4B C 0.6576(3) 0.8852(2) 0.4490(2) 0.0612(12) Uani 1 1 d . . .
H4B H 0.7194 0.8821 0.4744 0.073 Uiso 1 1 calc R . .
C5B C 0.6127(3) 0.9520(2) 0.4404(2) 0.0611(12) Uani 1 1 d . . .
H5B H 0.6427 0.9947 0.4623 0.073 Uiso 1 1 calc R . .
C6B C 0.5255(3) 0.95727(19) 0.4008(2) 0.0466(9) Uani 1 1 d . . .
H6B H 0.4960 1.0038 0.3947 0.056 Uiso 1 1 calc R . .
C21B C 0.4777(2) 0.75697(17) 0.35373(15) 0.0271(7) Uani 1 1 d . . .
N22B N 0.40409(17) 0.75665(13) 0.30324(13) 0.0273(6) Uani 1 1 d . . .
O23B O 0.36846(13) 0.68923(11) 0.28263(10) 0.0282(5) Uani 1 1 d . . .
C24B C 0.5161(2) 0.68648(17) 0.38557(16) 0.0276(7) Uani 1 1 d . . .
C25B C 0.5536(2) 0.63517(19) 0.34275(19) 0.0385(8) Uani 1 1 d . . .
H25B H 0.5579 0.6461 0.2926 0.046 Uiso 1 1 calc R . .
C26B C 0.5846(2) 0.5689(2) 0.3721(2) 0.0458(9) Uani 1 1 d . . .
H26B H 0.6102 0.5343 0.3421 0.055 Uiso 1 1 calc R . .
C27B C 0.5789(2) 0.55217(19) 0.4448(2) 0.0420(9) Uani 1 1 d . . .
H27B H 0.5998 0.5058 0.4646 0.050 Uiso 1 1 calc R . .
C28B C 0.5431(2) 0.60253(19) 0.48881(19) 0.0395(8) Uani 1 1 d . . .
H28B H 0.5399 0.5914 0.5391 0.047 Uiso 1 1 calc R . .
C29B C 0.5115(2) 0.66976(18) 0.45905(16) 0.0316(7) Uani 1 1 d . . .
H29B H 0.4865 0.7046 0.4892 0.038 Uiso 1 1 calc R . .
O1C O 0.22227(14) 0.91444(12) 0.23291(12) 0.0396(6) Uani 1 1 d . . .
C2C C 0.2154(3) 0.9914(2) 0.2225(2) 0.0542(10) Uani 1 1 d . . .
H2C1 H 0.2239 1.0035 0.1718 0.081 Uiso 1 1 calc R . .
H2C2 H 0.2634 1.0158 0.2576 0.081 Uiso 1 1 calc R . .
H2C3 H 0.1541 1.0080 0.2311 0.081 Uiso 1 1 calc R . .
N1D N 0.27564(18) 0.67033(14) 0.12644(13) 0.0294(6) Uani 1 1 d . . .
C2D C 0.2100(2) 0.6691(2) 0.06678(18) 0.0448(9) Uani 1 1 d . . .
H2D H 0.1470 0.6724 0.0736 0.054 Uiso 1 1 calc R . .
C3D C 0.2299(3) 0.6634(2) -0.00460(19) 0.0560(11) Uani 1 1 d . . .
H3D H 0.1814 0.6633 -0.0458 0.067 Uiso 1 1 calc R . .
C4D C 0.3203(3) 0.6578(2) -0.01501(19) 0.0460(9) Uani 1 1 d . . .
H4D H 0.3356 0.6537 -0.0635 0.055 Uiso 1 1 calc R . .
C5D C 0.3877(3) 0.6583(2) 0.0452(2) 0.0452(9) Uani 1 1 d . . .
H5D H 0.4511 0.6541 0.0396 0.054 Uiso 1 1 calc R . .
C6D C 0.3624(2) 0.66502(19) 0.11491(18) 0.0372(8) Uani 1 1 d . . .
H6D H 0.4101 0.6658 0.1567 0.045 Uiso 1 1 calc R . .
N1E N 0.25428(17) 0.56102(14) 0.24084(13) 0.0290(6) Uani 1 1 d . . .
C2E C 0.1818(3) 0.5167(2) 0.2274(2) 0.0482(10) Uani 1 1 d . . .
H2E H 0.1220 0.5375 0.2135 0.058 Uiso 1 1 calc R . .
C3E C 0.1902(3) 0.4414(2) 0.2327(3) 0.0800(16) Uani 1 1 d . . .
H3E H 0.1369 0.4109 0.2231 0.096 Uiso 1 1 calc R . .
C4E C 0.2765(3) 0.4112(2) 0.2521(3) 0.0796(16) Uani 1 1 d . . .
H4E H 0.2839 0.3595 0.2556 0.096 Uiso 1 1 calc R . .
C5E C 0.3506(3) 0.4557(2) 0.2661(2) 0.0602(12) Uani 1 1 d . . .
H5E H 0.4110 0.4360 0.2797 0.072 Uiso 1 1 calc R . .
C6E C 0.3374(2) 0.53016(19) 0.26024(19) 0.0442(9) Uani 1 1 d . . .
H6E H 0.3900 0.5613 0.2705 0.053 Uiso 1 1 calc R . .
N1F N 0.19733(19) 0.66061(14) 0.34826(14) 0.0322(6) Uani 1 1 d . . .
C2F C 0.2630(3) 0.6454(2) 0.40603(18) 0.0441(9) Uani 1 1 d . . .
H2F H 0.3259 0.6443 0.3985 0.053 Uiso 1 1 calc R . .
C3F C 0.2429(3) 0.6315(2) 0.47559(19) 0.0555(11) Uani 1 1 d . . .
H3F H 0.2914 0.6215 0.5153 0.067 Uiso 1 1 calc R . .
C4F C 0.1528(3) 0.6321(2) 0.4875(2) 0.0550(11) Uani 1 1 d . . .
H4F H 0.1375 0.6223 0.5352 0.066 Uiso 1 1 calc R . .
C5F C 0.0852(3) 0.6472(2) 0.4288(2) 0.0533(10) Uani 1 1 d . . .
H5F H 0.0219 0.6480 0.4350 0.064 Uiso 1 1 calc R . .
C6F C 0.1103(3) 0.6613(2) 0.36035(18) 0.0418(9) Uani 1 1 d . . .
H6F H 0.0629 0.6721 0.3200 0.050 Uiso 1 1 calc R . .
O1S O 0.7201(3) 0.7779(3) 0.7468(2) 0.0842(17) Uiso 0.870(9) 1 d P A 1
O1S' O 0.7388(12) 0.8360(11) 0.7440(9) 0.035(7) Uiso 0.130(9) 1 d P A 2
C2S C 0.6920(6) 0.8056(5) 0.6788(5) 0.150(3) Uiso 1 1 d . . .
H2S1 H 0.6763 0.8579 0.6843 0.180 Uiso 1 1 calc R A 1
H2S2 H 0.7448 0.8036 0.6509 0.180 Uiso 1 1 calc R A 1
C3S C 0.6242(5) 0.7748(5) 0.6410(4) 0.101(3) Uiso 0.731(9) 1 d P A 1
H3S1 H 0.6102 0.7991 0.5927 0.152 Uiso 0.731(9) 1 calc PR A 1
H3S2 H 0.5703 0.7781 0.6667 0.152 Uiso 0.731(9) 1 calc PR A 1
H3S3 H 0.6390 0.7231 0.6338 0.152 Uiso 0.731(9) 1 calc PR A 1
C3S' C 0.6342(12) 0.8526(10) 0.6356(9) 0.067(6) Uiso 0.269(9) 1 d P A 2
H3S4 H 0.6482 0.8514 0.5848 0.101 Uiso 0.269(9) 1 calc PR A 2
H3S5 H 0.6433 0.9025 0.6553 0.101 Uiso 0.269(9) 1 calc PR A 2
H3S6 H 0.5698 0.8377 0.6355 0.101 Uiso 0.269(9) 1 calc PR A 2
C4S C 0.7984(6) 0.7952(5) 0.7849(4) 0.151(3) Uiso 1 1 d . . .
H4S1 H 0.7988 0.8495 0.7878 0.181 Uiso 1 1 calc R A 1
H4S2 H 0.8458 0.7817 0.7541 0.181 Uiso 1 1 calc R A 1
C5S C 0.8300(5) 0.7724(4) 0.8513(4) 0.130(2) Uiso 1 1 d . A .
H5S1 H 0.8901 0.7954 0.8685 0.195 Uiso 1 1 calc R . .
H5S2 H 0.8375 0.7190 0.8508 0.195 Uiso 1 1 calc R . .
H5S3 H 0.7863 0.7855 0.8848 0.195 Uiso 1 1 calc R . .

loop_
_atom_site_aniso_label
_atom_site_aniso_U_11
_atom_site_aniso_U_22
_atom_site_aniso_U_33
_atom_site_aniso_U_23
_atom_site_aniso_U_13
_atom_site_aniso_U_12
Fe1 0.0298(3) 0.0251(3) 0.0338(2) -0.00022(18) 0.00328(19) 0.0042(2)
Fe2 0.0298(3) 0.0232(3) 0.0326(2) 0.00173(18) 0.00254(19) -0.0017(2)
Fe3 0.0260(2) 0.0223(2) 0.0281(2) 0.00071(17) 0.00135(17) 0.00051(19)
Br1 0.0481(2) 0.0533(3) 0.0404(2) -0.00883(16) 0.01002(16) 0.01042(18)
Br2 0.0467(2) 0.0420(2) 0.03478(18) 0.00621(14) 0.00705(15) -0.00856(17)
O123 0.0288(12) 0.0227(12) 0.0435(12) 0.0014(9) 0.0016(10) 0.0002(10)
O1A 0.0413(14) 0.0281(13) 0.0411(13) 0.0048(10) 0.0000(10) 0.0023(11)
C1A 0.036(2) 0.032(2) 0.0390(18) 0.0020(14) 0.0024(15) 0.0065(16)
C2A 0.0295(18) 0.034(2) 0.0438(19) 0.0029(15) 0.0037(14) 0.0069(16)
C3A 0.034(2) 0.036(2) 0.083(3) -0.001(2) -0.0063(19) 0.0057(18)
C4A 0.038(2) 0.048(3) 0.112(4) 0.002(2) -0.018(2) 0.014(2)
C5A 0.054(3) 0.040(3) 0.097(3) 0.004(2) -0.018(2) 0.020(2)
C6A 0.052(2) 0.031(2) 0.067(3) 0.0013(18) -0.0071(19) 0.0069(18)
C21A 0.0258(17) 0.0304(18) 0.0348(16) 0.0027(13) 0.0076(13) 0.0034(14)
N22A 0.0285(15) 0.0273(15) 0.0337(14) 0.0021(11) 0.0058(11) 0.0046(12)
O23A 0.0271(12) 0.0236(12) 0.0343(11) 0.0030(9) 0.0004(9) 0.0037(9)
C24A 0.0191(16) 0.0307(19) 0.0461(19) 0.0028(14) -0.0024(13) 0.0073(14)
C25A 0.0297(19) 0.041(2) 0.047(2) 0.0009(16) -0.0007(15) 0.0019(16)
C26A 0.038(2) 0.048(3) 0.060(2) -0.0174(19) -0.0006(18) -0.0003(19)
C27A 0.033(2) 0.039(2) 0.083(3) -0.013(2) -0.0033(19) 0.0012(18)
C28A 0.044(2) 0.035(2) 0.085(3) 0.013(2) 0.002(2) -0.0028(19)
C29A 0.044(2) 0.035(2) 0.051(2) 0.0076(17) 0.0013(17) 0.0013(18)
O1B 0.0408(14) 0.0275(13) 0.0381(12) -0.0039(10) 0.0017(10) 0.0010(11)
C1B 0.038(2) 0.032(2) 0.0329(17) -0.0013(14) 0.0053(14) -0.0061(16)
C2B 0.0315(18) 0.0289(18) 0.0334(16) -0.0010(13) 0.0026(13) -0.0067(15)
C3B 0.033(2) 0.035(2) 0.060(2) 0.0005(17) -0.0035(16) -0.0072(17)
C4B 0.042(2) 0.046(3) 0.087(3) 0.000(2) -0.017(2) -0.014(2)
C5B 0.060(3) 0.035(2) 0.081(3) -0.008(2) -0.011(2) -0.016(2)
C6B 0.050(2) 0.027(2) 0.060(2) -0.0040(16) -0.0027(18) -0.0035(17)
C21B 0.0244(17) 0.0288(18) 0.0292(15) 0.0001(13) 0.0078(13) -0.0037(13)
N22B 0.0312(15) 0.0205(14) 0.0304(13) 0.0014(10) 0.0057(11) -0.0047(11)
O23B 0.0283(12) 0.0217(12) 0.0332(11) -0.0022(9) -0.0002(9) -0.0012(9)
C24B 0.0187(15) 0.0275(18) 0.0357(16) -0.0010(13) 0.0014(12) -0.0053(13)
C25B 0.0316(19) 0.043(2) 0.0413(19) -0.0030(16) 0.0075(15) 0.0021(16)
C26B 0.034(2) 0.036(2) 0.068(3) -0.0106(18) 0.0099(17) 0.0049(17)
C27B 0.0253(19) 0.028(2) 0.071(2) 0.0074(17) 0.0000(17) -0.0001(15)
C28B 0.0330(19) 0.037(2) 0.047(2) 0.0099(16) 0.0007(15) -0.0025(16)
C29B 0.0264(17) 0.0327(19) 0.0347(17) -0.0043(14) 0.0017(13) -0.0017(14)
O1C 0.0350(14) 0.0228(13) 0.0600(15) 0.0026(10) 0.0041(11) 0.0020(10)
C2C 0.049(2) 0.029(2) 0.087(3) 0.0080(19) 0.017(2) 0.0033(18)
N1D 0.0303(15) 0.0258(15) 0.0316(13) 0.0005(11) 0.0032(11) -0.0004(12)
C2D 0.0318(19) 0.069(3) 0.0322(18) -0.0007(17) 0.0013(14) 0.0087(18)
C3D 0.052(3) 0.083(3) 0.0319(19) 0.0001(19) 0.0029(17) 0.008(2)
C4D 0.059(3) 0.048(2) 0.0340(19) 0.0000(16) 0.0158(17) 0.0005(19)
C5D 0.039(2) 0.052(2) 0.048(2) -0.0043(17) 0.0168(17) -0.0013(18)
C6D 0.0335(19) 0.041(2) 0.0362(18) -0.0038(15) 0.0035(14) -0.0021(16)
N1E 0.0308(15) 0.0248(15) 0.0298(13) 0.0005(10) -0.0003(11) 0.0004(12)
C2E 0.038(2) 0.036(2) 0.065(2) 0.0018(18) -0.0072(18) -0.0036(18)
C3E 0.066(3) 0.033(3) 0.128(4) 0.005(2) -0.026(3) -0.017(2)
C4E 0.081(4) 0.028(2) 0.115(4) 0.005(2) -0.031(3) 0.002(2)
C5E 0.051(3) 0.037(2) 0.085(3) 0.003(2) -0.015(2) 0.009(2)
C6E 0.037(2) 0.030(2) 0.063(2) -0.0006(17) 0.0004(17) -0.0012(17)
N1F 0.0367(16) 0.0276(15) 0.0320(14) -0.0001(11) 0.0042(12) -0.0012(12)
C2F 0.043(2) 0.053(2) 0.0341(18) 0.0002(16) -0.0021(15) -0.0071(18)
C3F 0.062(3) 0.072(3) 0.0292(19) 0.0035(18) -0.0021(18) -0.008(2)
C4F 0.083(3) 0.054(3) 0.032(2) 0.0032(17) 0.021(2) 0.002(2)
C5F 0.057(3) 0.058(3) 0.050(2) 0.0081(19) 0.023(2) 0.011(2)
C6F 0.044(2) 0.045(2) 0.0371(19) 0.0044(15) 0.0070(16) 0.0108(18)

loop_
_atom_type_symbol
_atom_type_description
_atom_type_scat_dispersion_real
_atom_type_scat_dispersion_imag
_atom_type_scat_source
C C 0.0033 0.0016 'International Tables Vol C Tables 4.2.6.8 and 6.1.1.4'
H H 0.0000 0.0000 'International Tables Vol C Tables 4.2.6.8 and 6.1.1.4'
N N 0.0061 0.0033 'International Tables Vol C Tables 4.2.6.8 and 6.1.1.4'
O O 0.0106 0.0060 'International Tables Vol C Tables 4.2.6.8 and 6.1.1.4'
Fe Fe 0.3463 0.8444 'International Tables Vol C Tables 4.2.6.8 and 6.1.1.4'
Br Br -0.2901 2.4595 'International Tables Vol C Tables 4.2.6.8 and 6.1.1.4'

loop_
_geom_angle_atom_site_label_1
_geom_angle_atom_site_label_2
_geom_angle_atom_site_label_3
_geom_angle
O1A Fe1 O123 137.15(9)
O1A Fe1 O1C 93.50(9)
O123 Fe1 O1C 78.16(9)
O1A Fe1 N22A 86.38(10)
O123 Fe1 N22A 83.38(9)
O1C Fe1 N22A 152.60(9)
O1A Fe1 Br1 109.59(7)
O123 Fe1 Br1 113.10(6)
O1C Fe1 Br1 106.42(7)
N22A Fe1 Br1 99.36(7)
O1B Fe2 O123 136.52(9)
O1B Fe2 O1C 95.98(9)
O123 Fe2 O1C 77.76(9)
O1B Fe2 N22B 86.50(9)
O123 Fe2 N22B 82.30(9)
O1C Fe2 N22B 153.42(9)
O1B Fe2 Br2 108.03(7)
O123 Fe2 Br2 115.00(6)
O1C Fe2 Br2 106.80(7)
N22B Fe2 Br2 97.44(7)
O123 Fe3 O23B 87.36(9)
O123 Fe3 O23A 88.73(9)
O23B Fe3 O23A 176.07(9)
O123 Fe3 N1E 176.32(9)
O23B Fe3 N1E 88.99(9)
O23A Fe3 N1E 94.92(9)
O123 Fe3 N1F 96.91(9)
O23B Fe3 N1F 90.99(9)
O23A Fe3 N1F 89.21(9)
N1E Fe3 N1F 82.65(9)
O123 Fe3 N1D 96.15(9)
O23B Fe3 N1D 91.04(9)
O23A Fe3 N1D 89.65(9)
N1E Fe3 N1D 84.41(9)
N1F Fe3 N1D 166.87(10)
Fe3 O123 Fe1 127.58(11)
Fe3 O123 Fe2 127.46(11)
Fe1 O123 Fe2 104.80(10)
C1A O1A Fe1 128.6(2)
O1A C1A C6A 117.8(3)
O1A C1A C2A 122.9(3)
C6A C1A C2A 119.3(3)
C3A C2A C1A 117.9(3)
C3A C2A C21A 118.6(3)
C1A C2A C21A 123.5(3)
C4A C3A C2A 122.0(4)
C4A C3A H3A 119.0
C2A C3A H3A 119.0
C3A C4A C5A 119.2(4)
C3A C4A H4A 120.4
C5A C4A H4A 120.4
C6A C5A C4A 120.6(4)
C6A C5A H5A 119.7
C4A C5A H5A 119.7
C5A C6A C1A 120.9(4)
C5A C6A H6A 119.5
C1A C6A H6A 119.5
N22A C21A C2A 120.5(3)
N22A C21A C24A 121.2(3)
C2A C21A C24A 118.3(3)
C21A N22A O23A 115.8(2)
C21A N22A Fe1 126.6(2)
O23A N22A Fe1 117.37(17)
N22A O23A Fe3 119.08(17)
C29A C24A C25A 118.4(3)
C29A C24A C21A 122.4(3)
C25A C24A C21A 119.3(3)
C26A C25A C24A 120.9(3)
C26A C25A H25A 119.6
C24A C25A H25A 119.6
C27A C26A C25A 119.8(4)
C27A C26A H26A 120.1
C25A C26A H26A 120.1
C26A C27A C28A 120.3(4)
C26A C27A H27A 119.9
C28A C27A H27A 119.9
C29A C28A C27A 120.2(4)
C29A C28A H28A 119.9
C27A C28A H28A 119.9
C28A C29A C24A 120.4(4)
C28A C29A H29A 119.8
C24A C29A H29A 119.8
C1B O1B Fe2 129.7(2)
O1B C1B C6B 117.7(3)
O1B C1B C2B 123.1(3)
C6B C1B C2B 119.2(3)
C3B C2B C1B 118.2(3)
C3B C2B C21B 117.9(3)
C1B C2B C21B 123.8(3)
C4B C3B C2B 121.7(4)
C4B C3B H3B 119.1
C2B C3B H3B 119.1
C3B C4B C5B 119.3(4)
C3B C4B H4B 120.4
C5B C4B H4B 120.4
C6B C5B C4B 120.6(4)
C6B C5B H5B 119.7
C4B C5B H5B 119.7
C5B C6B C1B 120.9(3)
C5B C6B H6B 119.5
C1B C6B H6B 119.5
N22B C21B C2B 120.7(3)
N22B C21B C24B 119.6(3)
C2B C21B C24B 119.7(3)
C21B N22B O23B 115.9(2)
C21B N22B Fe2 127.4(2)
O23B N22B Fe2 116.70(17)
N22B O23B Fe3 120.11(16)
C25B C24B C29B 118.7(3)
C25B C24B C21B 121.4(3)
C29B C24B C21B 119.8(3)
C26B C25B C24B 120.7(3)
C26B C25B H25B 119.7
C24B C25B H25B 119.7
C25B C26B C27B 120.4(3)
C25B C26B H26B 119.8
C27B C26B H26B 119.8
C28B C27B C26B 120.1(3)
C28B C27B H27B 120.0
C26B C27B H27B 120.0
C27B C28B C29B 119.5(3)
C27B C28B H28B 120.2
C29B C28B H28B 120.2
C24B C29B C28B 120.6(3)
C24B C29B H29B 119.7
C28B C29B H29B 119.7
C2C O1C Fe1 129.0(2)
C2C O1C Fe2 131.4(2)
Fe1 O1C Fe2 99.29(10)
O1C C2C H2C1 109.5
O1C C2C H2C2 109.5
H2C1 C2C H2C2 109.5
O1C C2C H2C3 109.5
H2C1 C2C H2C3 109.5
H2C2 C2C H2C3 109.5
C6D N1D C2D 117.0(3)
C6D N1D Fe3 122.7(2)
C2D N1D Fe3 120.3(2)
N1D C2D C3D 122.8(3)
N1D C2D H2D 118.6
C3D C2D H2D 118.6
C4D C3D C2D 119.1(3)
C4D C3D H3D 120.5
C2D C3D H3D 120.5
C5D C4D C3D 118.8(3)
C5D C4D H4D 120.6
C3D C4D H4D 120.6
C4D C5D C6D 118.8(3)
C4D C5D H5D 120.6
C6D C5D H5D 120.6
N1D C6D C5D 123.6(3)
N1D C6D H6D 118.2
C5D C6D H6D 118.2
C2E N1E C6E 117.4(3)
C2E N1E Fe3 121.1(2)
C6E N1E Fe3 121.3(2)
N1E C2E C3E 122.3(4)
N1E C2E H2E 118.9
C3E C2E H2E 118.9
C4E C3E C2E 119.0(4)
C4E C3E H3E 120.5
C2E C3E H3E 120.5
C5E C4E C3E 119.3(4)
C5E C4E H4E 120.4
C3E C4E H4E 120.4
C4E C5E C6E 118.8(4)
C4E C5E H5E 120.6
C6E C5E H5E 120.6
N1E C6E C5E 123.2(3)
N1E C6E H6E 118.4
C5E C6E H6E 118.4
C6F N1F C2F 117.3(3)
C6F N1F Fe3 123.2(2)
C2F N1F Fe3 119.4(2)
N1F C2F C3F 122.5(4)
N1F C2F H2F 118.8
C3F C2F H2F 118.8
C4F C3F C2F 119.8(4)
C4F C3F H3F 120.1
C2F C3F H3F 120.1
C3F C4F C5F 118.1(3)
C3F C4F H4F 120.9
C5F C4F H4F 120.9
C4F C5F C6F 119.2(4)
C4F C5F H5F 120.4
C6F C5F H5F 120.4
N1F C6F C5F 123.1(3)
N1F C6F H6F 118.4
C5F C6F H6F 118.4
C4S O1S C2S 121.8(6)
C4S O1S' C2S 117.6(15)
C3S C2S O1S 116.4(8)
C3S C2S C3S' 66.2(9)
O1S C2S C3S' 147.5(11)
C3S C2S O1S' 153.4(11)
O1S C2S O1S' 47.2(8)
C3S' C2S O1S' 115.0(13)
C3S C2S H2S1 108.2
O1S C2S H2S1 108.2
C3S' C2S H2S1 47.2
O1S' C2S H2S1 67.8
C3S C2S H2S2 108.2
O1S C2S H2S2 108.2
C3S' C2S H2S2 100.7
O1S' C2S H2S2 97.9
H2S1 C2S H2S2 107.3
C2S C3S H3S1 109.5
C2S C3S H3S2 109.5
H3S1 C3S H3S2 109.5
C2S C3S H3S3 109.5
H3S1 C3S H3S3 109.5
H3S2 C3S H3S3 109.5
C2S C3S' H3S4 109.5
C2S C3S' H3S5 109.5
H3S4 C3S' H3S5 109.5
C2S C3S' H3S6 109.5
H3S4 C3S' H3S6 109.5
H3S5 C3S' H3S6 109.5
O1S C4S O1S' 50.5(9)
O1S C4S C5S 125.9(8)
O1S' C4S C5S 146.8(11)
O1S C4S H4S1 105.9
O1S' C4S H4S1 56.9
C5S C4S H4S1 105.9
O1S C4S H4S2 105.9
O1S' C4S H4S2 106.4
C5S C4S H4S2 105.9
H4S1 C4S H4S2 106.2
C4S C5S H5S1 109.5
C4S C5S H5S2 109.5
H5S1 C5S H5S2 109.5
C4S C5S H5S3 109.5
H5S1 C5S H5S3 109.5
H5S2 C5S H5S3 109.5

loop_
_geom_bond_atom_site_label_1
_geom_bond_atom_site_label_2
_geom_bond_distance
Fe1 O1A 1.872(2)
Fe1 O123 1.890(2)
Fe1 O1C 1.974(2)
Fe1 N22A 2.135(3)
Fe1 Br1 2.3716(6)
Fe2 O1B 1.873(2)
Fe2 O123 1.908(2)
Fe2 O1C 1.974(2)
Fe2 N22B 2.125(2)
Fe2 Br2 2.3739(6)
Fe3 O123 1.858(2)
Fe3 O23B 1.9687(19)
Fe3 O23A 1.971(2)
Fe3 N1E 2.169(3)
Fe3 N1F 2.206(3)
Fe3 N1D 2.207(2)
O1A C1A 1.325(4)
C1A C6A 1.401(5)
C1A C2A 1.413(5)
C2A C3A 1.400(5)
C2A C21A 1.470(4)
C3A C4A 1.381(5)
C3A H3A 0.9500
C4A C5A 1.381(6)
C4A H4A 0.9500
C5A C6A 1.370(5)
C5A H5A 0.9500
C6A H6A 0.9500
C21A N22A 1.306(4)
C21A C24A 1.487(4)
N22A O23A 1.366(3)
C24A C29A 1.389(5)
C24A C25A 1.390(5)
C25A C26A 1.380(5)
C25A H25A 0.9500
C26A C27A 1.365(5)
C26A H26A 0.9500
C27A C28A 1.378(5)
C27A H27A 0.9500
C28A C29A 1.377(5)
C28A H28A 0.9500
C29A H29A 0.9500
O1B C1B 1.333(4)
C1B C6B 1.401(5)
C1B C2B 1.404(5)
C2B C3B 1.401(4)
C2B C21B 1.466(4)
C3B C4B 1.376(5)
C3B H3B 0.9500
C4B C5B 1.381(6)
C4B H4B 0.9500
C5B C6B 1.367(5)
C5B H5B 0.9500
C6B H6B 0.9500
C21B N22B 1.303(4)
C21B C24B 1.484(4)
N22B O23B 1.365(3)
C24B C25B 1.386(4)
C24B C29B 1.389(4)
C25B C26B 1.369(5)
C25B H25B 0.9500
C26B C27B 1.380(5)
C26B H26B 0.9500
C27B C28B 1.376(5)
C27B H27B 0.9500
C28B C29B 1.390(4)
C28B H28B 0.9500
C29B H29B 0.9500
O1C C2C 1.417(4)
C2C H2C1 0.9800
C2C H2C2 0.9800
C2C H2C3 0.9800
N1D C6D 1.320(4)
N1D C2D 1.335(4)
C2D C3D 1.384(5)
C2D H2D 0.9500
C3D C4D 1.366(5)
C3D H3D 0.9500
C4D C5D 1.358(5)
C4D H4D 0.9500
C5D C6D 1.387(4)
C5D H5D 0.9500
C6D H6D 0.9500
N1E C2E 1.324(4)
N1E C6E 1.336(4)
C2E C3E 1.381(5)
C2E H2E 0.9500
C3E C4E 1.370(6)
C3E H3E 0.9500
C4E C5E 1.346(6)
C4E H4E 0.9500
C5E C6E 1.372(5)
C5E H5E 0.9500
C6E H6E 0.9500
N1F C6F 1.324(4)
N1F C2F 1.341(4)
C2F C3F 1.372(5)
C2F H2F 0.9500
C3F C4F 1.368(6)
C3F H3F 0.9500
C4F C5F 1.368(5)
C4F H4F 0.9500
C5F C6F 1.381(5)
C5F H5F 0.9500
C6F H6F 0.9500
O1S C4S 1.283(8)
O1S C2S 1.344(8)
O1S' C4S 1.291(18)
O1S' C2S 1.393(17)
C2S C3S 1.249(9)
C2S C3S' 1.365(17)
C2S H2S1 0.9900
C2S H2S2 0.9900
C3S H3S1 0.9800
C3S H3S2 0.9800
C3S H3S3 0.9800
C3S' H3S4 0.9800
C3S' H3S5 0.9800
C3S' H3S6 0.9800
C4S C5S 1.298(8)
C4S H4S1 0.9900
C4S H4S2 0.9900
C5S H5S1 0.9800
C5S H5S2 0.9800
C5S H5S3 0.9800
